data_4303136
loop_
_publ_author_name
'Arpita Banerjee'
'Subhalakshmi Ganguly'
'Tanmay Chattopadhyay'
'Kazi Sabnam Banu'
'Amarendra Patra'
'Santanu Bhattacharya'
'Ennio Zangrando'
'Debasis Das'

_publ_section_title
;
Metal-Assisted Oxazolidine/Oxazine Ring Formation in Dinuclear Zinc(II)
Complexes: Synthesis, Structural Aspects, and Bioactivity
;
_journal_name_full 'Inorganic Chemistry'
_journal_page_first 8695
_journal_page_last 8702
_journal_paper_doi 10.1021/ic900643h
_journal_volume 48
_journal_year 2009
_chemical_formula_moiety 'C28 H30 N6 O4 S2 Zn2'
_chemical_formula_sum 'C28 H30 N6 O4 S2 Zn2'
_chemical_formula_weight 709.44
_chemical_name_systematic
;
 ?
;
_space_group_IT_number 13
_symmetry_cell_setting monoclinic
_symmetry_space_group_name_Hall '-P 2yac'
_symmetry_space_group_name_H-M 'P 1 2/n 1'
_atom_sites_solution_hydrogens geom
_atom_sites_solution_primary direct
_atom_sites_solution_secondary difmap
_audit_creation_method SHELXL-97
_cell_angle_alpha 90.00
_cell_angle_beta 93.31(3)
_cell_angle_gamma 90.00
_cell_formula_units_Z 4
_cell_length_a 16.513(4)
_cell_length_b 9.849(3)
_cell_length_c 20.199(4)
_cell_measurement_temperature 293(2)
_cell_volume 3279.6(14)
_computing_cell_refinement 'Denzo (Otwinowski & Minor 1997)'
_computing_data_collection 'Nonius Xpress'
_computing_data_reduction 'Denzo and Scalepack (Otwinowski & Minor 1997)'
_computing_molecular_graphics 'Ortep3/windows (Farrugia,1997)'
_computing_publication_material 'Wingx 1.70.01 (Farrugia, 1999)'
_computing_structure_refinement 'SHELX97 (Sheldrick, 1998)'
_computing_structure_solution 'SHELX97 (Sheldrick, 1998)'
_diffrn_ambient_temperature 293(2)
_diffrn_measured_fraction_theta_full 0.919
_diffrn_measured_fraction_theta_max 0.919
_diffrn_measurement_device_type 'image plate dip1030'
_diffrn_measurement_method 'laser scanner'
_diffrn_radiation_monochromator graphite
_diffrn_radiation_source 'fine-focus sealed tube'
_diffrn_radiation_type MoK\a
_diffrn_radiation_wavelength 0.71073
_diffrn_reflns_av_R_equivalents 0.0645
_diffrn_reflns_av_sigmaI/netI 0.0986
_diffrn_reflns_limit_h_max 19
_diffrn_reflns_limit_h_min -19
_diffrn_reflns_limit_k_max 12
_diffrn_reflns_limit_k_min -12
_diffrn_reflns_limit_l_max 25
_diffrn_reflns_limit_l_min -24
_diffrn_reflns_number 37105
_diffrn_reflns_theta_full 26.37
_diffrn_reflns_theta_max 26.37
_diffrn_reflns_theta_min 1.64
_exptl_absorpt_coefficient_mu 1.631
_exptl_absorpt_correction_T_max 0.8153
_exptl_absorpt_correction_T_min 0.6622
_exptl_absorpt_correction_type refdelf
_exptl_absorpt_process_details
;
Parkin S,Moezzi B & Hope H, (1995) J. Appl. Cryst. 28, 53-56
Cubic fit to sin(theta)/lambda - 24 parameters
;
_exptl_crystal_colour 'light yellow'
_exptl_crystal_density_diffrn 1.437
_exptl_crystal_density_method 'not measured'
_exptl_crystal_description prism
_exptl_crystal_F_000 1456
_exptl_crystal_size_max 0.35
_exptl_crystal_size_mid 0.20
_exptl_crystal_size_min 0.20
_refine_diff_density_max 0.969
_refine_diff_density_min -0.549
_refine_diff_density_rms 0.065
_refine_ls_extinction_method none
_refine_ls_goodness_of_fit_ref 0.829
_refine_ls_hydrogen_treatment constr
_refine_ls_matrix_type full
_refine_ls_number_parameters 381
_refine_ls_number_reflns 6166
_refine_ls_number_restraints 0
_refine_ls_restrained_S_all 0.829
_refine_ls_R_factor_all 0.1054
_refine_ls_R_factor_gt 0.0462
_refine_ls_shift/su_max 0.001
_refine_ls_shift/su_mean 0.000
_refine_ls_structure_factor_coef Fsqd
_refine_ls_weighting_details 'calc w=1/[\s^2^(Fo^2^)+(0.0624P)^2^+0.0000P] where P=(Fo^2^+2Fc^2^)/3'
_refine_ls_weighting_scheme calc
_refine_ls_wR_factor_gt 0.1152
_refine_ls_wR_factor_ref 0.1278
_reflns_number_gt 2863
_reflns_number_total 6166
_reflns_threshold_expression >2sigma(I)
_cod_data_source_file ic900643h_si_003_1.cif
_cod_data_source_block 1
_cod_original_sg_symbol_H-M 'P 2/n'
_cod_database_code 4303136

loop_
_symmetry_equiv_pos_as_xyz
'x, y, z'
'-x+1/2, y, -z+1/2'
'-x, -y, -z'
'x-1/2, -y, z-1/2'

loop_
_atom_site_label
_atom_site_type_symbol
_atom_site_fract_x
_atom_site_fract_y
_atom_site_fract_z
_atom_site_U_iso_or_equiv
_atom_site_adp_type
_atom_site_occupancy
_atom_site_symmetry_multiplicity
_atom_site_calc_flag
_atom_site_refinement_flags
_atom_site_disorder_assembly
_atom_site_disorder_group
Zn1 Zn 0.16621(3) 0.05899(6) 0.27995(3) 0.0613(2) Uani 1 1 d . . .
O1 O 0.28723(16) 0.0276(3) 0.30928(15) 0.0621(9) Uani 1 1 d . . .
O2 O -0.03727(19) 0.0380(4) 0.13947(17) 0.0818(11) Uani 1 1 d . . .
N1 N 0.1379(2) -0.0996(4) 0.3368(2) 0.0673(11) Uani 1 1 d . . .
N2 N 0.0460(2) 0.0215(4) 0.23452(19) 0.0602(10) Uani 1 1 d . . .
C1 C 0.3187(3) -0.0504(5) 0.3586(2) 0.0583(12) Uani 1 1 d . . .
C2 C 0.4020(3) -0.0492(5) 0.3754(2) 0.0620(12) Uani 1 1 d . . .
C3 C 0.4343(3) -0.1219(6) 0.4294(3) 0.0722(14) Uani 1 1 d . . .
H3 H 0.4895 -0.1158 0.4408 0.087 Uiso 1 1 calc R . .
C4 C 0.3852(3) -0.2046(5) 0.4673(3) 0.0719(14) Uani 1 1 d . . .
C5 C 0.4202(3) -0.2835(6) 0.5262(3) 0.0890(17) Uani 1 1 d . . .
H5A H 0.3831 -0.2808 0.5611 0.133 Uiso 1 1 calc R . .
H5B H 0.4710 -0.2438 0.5416 0.133 Uiso 1 1 calc R . .
H5C H 0.4288 -0.3760 0.5135 0.133 Uiso 1 1 calc R . .
C6 C 0.3036(3) -0.2113(5) 0.4476(3) 0.0712(14) Uani 1 1 d . . .
H6 H 0.2704 -0.2678 0.4711 0.085 Uiso 1 1 calc R . .
C7 C 0.2684(3) -0.1373(5) 0.3941(2) 0.0643(13) Uani 1 1 d . . .
C8 C 0.1832(3) -0.1621(5) 0.3799(3) 0.0689(14) Uani 1 1 d . . .
H8 H 0.1592 -0.2296 0.4044 0.083 Uiso 1 1 calc R . .
C9 C 0.0465(3) 0.0448(5) 0.1620(2) 0.0663(13) Uani 1 1 d . . .
H9 H 0.0655 0.1377 0.1549 0.080 Uiso 1 1 calc R . .
C10 C 0.0521(3) -0.1440(6) 0.3252(3) 0.0757(15) Uani 1 1 d . . .
H10A H 0.0174 -0.0921 0.3528 0.091 Uiso 1 1 calc R . .
H10B H 0.0470 -0.2394 0.3362 0.091 Uiso 1 1 calc R . .
C11 C 0.0276(3) -0.1210(5) 0.2526(2) 0.0702(14) Uani 1 1 d . . .
H11A H 0.0571 -0.1829 0.2254 0.084 Uiso 1 1 calc R . .
H11B H -0.0299 -0.1385 0.2446 0.084 Uiso 1 1 calc R . .
C12 C -0.0221(3) 0.1116(5) 0.2518(3) 0.0740(15) Uani 1 1 d . . .
H12A H -0.0037 0.2043 0.2588 0.089 Uiso 1 1 calc R . .
H12B H -0.0470 0.0798 0.2913 0.089 Uiso 1 1 calc R . .
C13 C -0.0811(3) 0.1005(6) 0.1902(3) 0.0942(19) Uani 1 1 d . . .
H13A H -0.1278 0.0458 0.2000 0.113 Uiso 1 1 calc R . .
H13B H -0.0999 0.1899 0.1762 0.113 Uiso 1 1 calc R . .
N5 N 0.1556(3) 0.2428(5) 0.3142(3) 0.0817(13) Uani 1 1 d . . .
C14 C 0.1466(3) 0.3346(6) 0.3481(3) 0.0781(16) Uani 1 1 d . . .
S1 S 0.13171(15) 0.4632(2) 0.39535(10) 0.1490(9) Uani 1 1 d . . .
Zn2 Zn 0.71093(3) 0.75551(6) 0.17866(3) 0.05904(19) Uani 1 1 d . . .
N3 N 0.6386(2) 0.5989(4) 0.15050(19) 0.0626(11) Uani 1 1 d . . .
N4 N 0.7618(2) 0.7163(4) 0.08314(18) 0.0593(10) Uani 1 1 d . . .
O3 O 0.67829(17) 0.7235(3) 0.27539(14) 0.0601(8) Uani 1 1 d . . .
O4 O 0.87661(19) 0.7371(3) 0.02466(16) 0.0747(10) Uani 1 1 d . . .
C21 C 0.6181(3) 0.6480(5) 0.2961(2) 0.0578(12) Uani 1 1 d . . .
C22 C 0.5989(3) 0.6532(5) 0.3638(2) 0.0609(13) Uani 1 1 d . . .
C23 C 0.5322(3) 0.5862(5) 0.3846(2) 0.0641(13) Uani 1 1 d . . .
H23 H 0.5212 0.5904 0.4292 0.077 Uiso 1 1 calc R . .
C24 C 0.4798(3) 0.5114(5) 0.3411(3) 0.0654(13) Uani 1 1 d . . .
C25 C 0.4035(3) 0.4512(5) 0.3652(3) 0.0806(16) Uani 1 1 d . . .
H25A H 0.3649 0.5222 0.3718 0.121 Uiso 1 1 calc R . .
H25B H 0.4155 0.4047 0.4063 0.121 Uiso 1 1 calc R . .
H25C H 0.3811 0.3881 0.3328 0.121 Uiso 1 1 calc R . .
C26 C 0.5010(3) 0.5002(5) 0.2765(3) 0.0662(14) Uani 1 1 d . . .
H26 H 0.4687 0.4472 0.2474 0.079 Uiso 1 1 calc R . .
C27 C 0.5694(3) 0.5652(5) 0.2522(2) 0.0576(12) Uani 1 1 d . . .
C28 C 0.5861(3) 0.5391(5) 0.1843(2) 0.0643(13) Uani 1 1 d . . .
H28 H 0.5555 0.4714 0.1627 0.077 Uiso 1 1 calc R . .
C29 C 0.8500(3) 0.7430(5) 0.0903(2) 0.0620(13) Uani 1 1 d . . .
H29 H 0.8572 0.8366 0.1060 0.074 Uiso 1 1 calc R . .
C30 C 0.6513(3) 0.5547(5) 0.0822(2) 0.0688(13) Uani 1 1 d . . .
H30A H 0.6183 0.6088 0.0509 0.083 Uiso 1 1 calc R . .
H30B H 0.6359 0.4602 0.0765 0.083 Uiso 1 1 calc R . .
C31 C 0.7394(3) 0.5725(5) 0.0702(2) 0.0644(13) Uani 1 1 d . . .
H31A H 0.7720 0.5134 0.0995 0.077 Uiso 1 1 calc R . .
H31B H 0.7492 0.5489 0.0248 0.077 Uiso 1 1 calc R . .
C32 C 0.7394(3) 0.8029(5) 0.0252(2) 0.0701(14) Uani 1 1 d . . .
H32A H 0.7272 0.8946 0.0390 0.084 Uiso 1 1 calc R . .
H32B H 0.6925 0.7663 0.0000 0.084 Uiso 1 1 calc R . .
C33 C 0.8135(3) 0.8010(6) -0.0155(3) 0.0924(18) Uani 1 1 d . . .
H33A H 0.8025 0.7503 -0.0562 0.111 Uiso 1 1 calc R . .
H33B H 0.8290 0.8927 -0.0268 0.111 Uiso 1 1 calc R . .
N6 N 0.6862(3) 0.9479(5) 0.1675(2) 0.0830(13) Uani 1 1 d . . .
C34 C 0.6858(4) 1.0549(8) 0.1515(4) 0.120(3) Uani 1 1 d . . .
S2 S 0.6890(2) 1.2149(3) 0.1317(3) 0.276(2) Uani 1 1 d . . .

loop_
_atom_site_aniso_label
_atom_site_aniso_U_11
_atom_site_aniso_U_22
_atom_site_aniso_U_33
_atom_site_aniso_U_23
_atom_site_aniso_U_13
_atom_site_aniso_U_12
Zn1 0.0633(3) 0.0569(4) 0.0636(4) -0.0016(3) 0.0042(3) -0.0017(3)
O1 0.0602(18) 0.063(2) 0.064(2) 0.0053(18) 0.0063(16) 0.0004(15)
O2 0.067(2) 0.100(3) 0.077(3) -0.012(2) -0.0066(18) 0.0104(19)
N1 0.065(2) 0.072(3) 0.065(3) 0.004(2) 0.004(2) -0.016(2)
N2 0.060(2) 0.058(3) 0.063(3) -0.002(2) 0.0030(19) -0.0001(19)
C1 0.069(3) 0.056(3) 0.050(3) 0.000(3) 0.002(2) 0.006(3)
C2 0.068(3) 0.060(3) 0.057(3) -0.001(3) 0.000(2) 0.000(3)
C3 0.073(3) 0.081(4) 0.063(3) -0.004(3) 0.000(3) 0.013(3)
C4 0.086(4) 0.076(4) 0.053(3) 0.000(3) 0.001(3) 0.010(3)
C5 0.096(4) 0.110(5) 0.060(3) 0.017(3) -0.004(3) 0.016(3)
C6 0.081(4) 0.065(4) 0.067(4) 0.004(3) 0.003(3) -0.003(3)
C7 0.072(3) 0.062(4) 0.059(3) 0.005(3) 0.001(3) -0.001(3)
C8 0.079(4) 0.066(4) 0.062(3) 0.007(3) 0.008(3) -0.010(3)
C9 0.063(3) 0.062(4) 0.073(4) -0.002(3) -0.006(2) 0.005(2)
C10 0.079(3) 0.071(4) 0.076(4) 0.009(3) -0.007(3) -0.017(3)
C11 0.070(3) 0.067(4) 0.073(4) -0.004(3) -0.003(3) -0.015(3)
C12 0.061(3) 0.076(4) 0.085(4) -0.006(3) 0.006(3) 0.000(3)
C13 0.079(4) 0.109(5) 0.094(5) 0.004(4) 0.007(3) 0.018(3)
N5 0.083(3) 0.063(3) 0.098(4) -0.013(3) -0.010(3) 0.006(2)
C14 0.082(4) 0.072(5) 0.077(4) -0.005(3) -0.026(3) 0.009(3)
S1 0.220(2) 0.1035(16) 0.1142(16) -0.0468(13) -0.0658(15) 0.0603(15)
Zn2 0.0669(3) 0.0527(4) 0.0571(4) 0.0018(3) 0.0001(2) 0.0017(3)
N3 0.068(3) 0.065(3) 0.054(3) 0.002(2) 0.000(2) -0.002(2)
N4 0.061(2) 0.062(3) 0.054(2) 0.001(2) -0.0048(18) 0.0072(19)
O3 0.0589(18) 0.062(2) 0.059(2) 0.0027(16) 0.0007(15) -0.0089(15)
O4 0.079(2) 0.090(3) 0.056(2) 0.009(2) 0.0089(17) 0.0092(19)
C21 0.062(3) 0.048(3) 0.063(3) 0.007(3) 0.001(2) 0.005(2)
C22 0.065(3) 0.058(3) 0.059(3) 0.002(3) -0.003(2) 0.007(2)
C23 0.061(3) 0.068(4) 0.064(3) 0.007(3) 0.009(2) -0.002(2)
C24 0.073(3) 0.057(4) 0.067(4) 0.011(3) 0.006(3) -0.007(3)
C25 0.079(3) 0.081(4) 0.082(4) 0.008(3) 0.007(3) -0.021(3)
C26 0.061(3) 0.058(3) 0.079(4) 0.001(3) -0.005(3) -0.003(2)
C27 0.062(3) 0.049(3) 0.062(3) -0.004(3) -0.002(2) -0.002(2)
C28 0.070(3) 0.062(4) 0.060(3) -0.008(3) -0.007(3) 0.002(3)
C29 0.069(3) 0.062(3) 0.055(3) 0.007(3) 0.005(2) 0.001(2)
C30 0.084(3) 0.065(4) 0.056(3) -0.004(3) -0.005(3) -0.005(3)
C31 0.072(3) 0.063(4) 0.057(3) -0.001(3) -0.003(2) 0.003(3)
C32 0.080(3) 0.078(4) 0.052(3) 0.012(3) 0.004(3) 0.014(3)
C33 0.099(4) 0.114(5) 0.065(4) 0.030(3) 0.007(3) 0.023(4)
N6 0.100(3) 0.063(3) 0.089(3) 0.015(3) 0.024(2) 0.023(3)
C34 0.136(6) 0.081(5) 0.150(7) 0.046(5) 0.074(5) 0.046(4)
S2 0.235(3) 0.113(2) 0.499(7) 0.145(3) 0.175(4) 0.062(2)

loop_
_atom_type_symbol
_atom_type_description
_atom_type_scat_dispersion_real
_atom_type_scat_dispersion_imag
_atom_type_scat_source
C C 0.0033 0.0016 'International Tables Vol C Tables 4.2.6.8 and 6.1.1.4'
H H 0.0000 0.0000 'International Tables Vol C Tables 4.2.6.8 and 6.1.1.4'
N N 0.0061 0.0033 'International Tables Vol C Tables 4.2.6.8 and 6.1.1.4'
O O 0.0106 0.0060 'International Tables Vol C Tables 4.2.6.8 and 6.1.1.4'
S S 0.1246 0.1234 'International Tables Vol C Tables 4.2.6.8 and 6.1.1.4'
Zn Zn 0.2839 1.4301 'International Tables Vol C Tables 4.2.6.8 and 6.1.1.4'

loop_
_geom_angle_atom_site_label_1
_geom_angle_atom_site_label_2
_geom_angle_atom_site_label_3
_geom_angle
_geom_angle_site_symmetry_1
_geom_angle_site_symmetry_3
_geom_angle_publ_flag
N5 Zn1 N1 119.35(19) . . ?
N5 Zn1 O1 120.32(18) . 2 ?
N1 Zn1 O1 120.19(15) . 2 ?
N5 Zn1 O1 98.18(15) . . ?
N1 Zn1 O1 88.45(14) . . ?
O1 Zn1 O1 79.77(14) 2 . ?
N5 Zn1 N2 102.07(16) . . ?
N1 Zn1 N2 82.64(16) . . ?
O1 Zn1 N2 89.01(13) 2 . ?
O1 Zn1 N2 159.72(14) . . ?
N5 Zn1 Zn1 103.93(13) . 2 ?
N1 Zn1 Zn1 117.90(12) . 2 ?
O1 Zn1 Zn1 41.83(8) 2 2 ?
O1 Zn1 Zn1 40.58(8) . 2 ?
N2 Zn1 Zn1 130.83(10) . 2 ?
C1 O1 Zn1 126.8(3) . 2 ?
C1 O1 Zn1 128.6(3) . . ?
Zn1 O1 Zn1 97.59(13) 2 . ?
C13 O2 C9 105.8(4) . . ?
C8 N1 C10 118.8(4) . . ?
C8 N1 Zn1 128.3(3) . . ?
C10 N1 Zn1 112.9(3) . . ?
C9 N2 C11 113.7(4) . . ?
C9 N2 C12 100.8(4) . . ?
C11 N2 C12 109.7(4) . . ?
C9 N2 Zn1 109.5(3) . . ?
C11 N2 Zn1 104.6(3) . . ?
C12 N2 Zn1 118.9(3) . . ?
O1 C1 C2 120.7(4) . . ?
O1 C1 C7 120.6(4) . . ?
C2 C1 C7 118.7(4) . . ?
C3 C2 C1 121.0(5) . . ?
C3 C2 C9 121.0(4) . 2 ?
C1 C2 C9 117.6(4) . 2 ?
C2 C3 C4 121.3(5) . . ?
C6 C4 C3 117.0(5) . . ?
C6 C4 C5 121.7(5) . . ?
C3 C4 C5 121.4(5) . . ?
C4 C6 C7 123.4(5) . . ?
C6 C7 C1 118.3(4) . . ?
C6 C7 C8 114.9(5) . . ?
C1 C7 C8 126.7(4) . . ?
N1 C8 C7 125.6(5) . . ?
O2 C9 N2 104.2(4) . . ?
O2 C9 C2 112.2(4) . 2 ?
N2 C9 C2 116.1(4) . 2 ?
N1 C10 C11 107.9(4) . . ?
N2 C11 C10 109.4(4) . . ?
N2 C12 C13 102.6(4) . . ?
O2 C13 C12 106.7(4) . . ?
C14 N5 Zn1 163.7(5) . . ?
N5 C14 S1 178.7(5) . . ?
N6 Zn2 N3 126.56(18) . . ?
N6 Zn2 O3 112.43(17) . 2_655 ?
N3 Zn2 O3 121.01(14) . 2_655 ?
N6 Zn2 O3 101.04(16) . . ?
N3 Zn2 O3 88.14(14) . . ?
O3 Zn2 O3 79.77(13) 2_655 . ?
N6 Zn2 N4 99.16(17) . . ?
N3 Zn2 N4 82.37(16) . . ?
O3 Zn2 N4 89.64(12) 2_655 . ?
O3 Zn2 N4 159.55(13) . . ?
N6 Zn2 Zn2 100.43(15) . 2_655 ?
N3 Zn2 Zn2 118.21(11) . 2_655 ?
O3 Zn2 Zn2 41.90(9) 2_655 2_655 ?
O3 Zn2 Zn2 40.60(8) . 2_655 ?
N4 Zn2 Zn2 131.54(9) . 2_655 ?
C28 N3 C30 120.1(4) . . ?
C28 N3 Zn2 127.7(3) . . ?
C30 N3 Zn2 112.1(3) . . ?
C29 N4 C32 100.1(3) . . ?
C29 N4 C31 115.0(3) . . ?
C32 N4 C31 111.3(4) . . ?
C29 N4 Zn2 108.0(3) . . ?
C32 N4 Zn2 120.4(3) . . ?
C31 N4 Zn2 102.7(3) . . ?
C21 O3 Zn2 127.9(3) . 2_655 ?
C21 O3 Zn2 128.3(3) . . ?
Zn2 O3 Zn2 97.50(12) 2_655 . ?
C29 O4 C33 104.9(3) . . ?
O3 C21 C27 122.2(4) . . ?
O3 C21 C22 119.6(4) . . ?
C27 C21 C22 118.1(4) . . ?
C23 C22 C21 120.3(4) . . ?
C23 C22 C29 121.8(4) . 2_655 ?
C21 C22 C29 117.7(4) . 2_655 ?
C22 C23 C24 122.6(5) . . ?
C26 C24 C23 117.0(4) . . ?
C26 C24 C25 122.7(5) . . ?
C23 C24 C25 120.3(5) . . ?
C24 C26 C27 123.1(5) . . ?
C26 C27 C21 118.6(4) . . ?
C26 C27 C28 116.9(4) . . ?
C21 C27 C28 124.4(4) . . ?
N3 C28 C27 127.0(5) . . ?
O4 C29 N4 104.9(4) . . ?
O4 C29 C22 110.9(4) . 2_655 ?
N4 C29 C22 118.1(4) . 2_655 ?
N3 C30 C31 108.0(4) . . ?
N4 C31 C30 108.6(4) . . ?
N4 C32 C33 104.4(4) . . ?
O4 C33 C32 106.4(4) . . ?
C34 N6 Zn2 164.0(5) . . ?
N6 C34 S2 176.5(9) . . ?

loop_
_geom_bond_atom_site_label_1
_geom_bond_atom_site_label_2
_geom_bond_distance
_geom_bond_site_symmetry_2
_geom_bond_publ_flag
Zn1 N5 1.950(5) . ?
Zn1 N1 2.010(4) . ?
Zn1 O1 2.024(3) 2 ?
Zn1 O1 2.075(3) . ?
Zn1 N2 2.170(4) . ?
Zn1 Zn1 3.0835(13) 2 ?
O1 C1 1.339(5) . ?
O1 Zn1 2.024(3) 2 ?
O2 C13 1.428(6) . ?
O2 C9 1.433(5) . ?
N1 C8 1.274(6) . ?
N1 C10 1.487(5) . ?
N2 C9 1.484(6) . ?
N2 C11 1.486(6) . ?
N2 C12 1.489(6) . ?
C1 C2 1.397(6) . ?
C1 C7 1.416(6) . ?
C2 C3 1.385(6) . ?
C2 C9 1.492(6) 2 ?
C3 C4 1.407(7) . ?
C4 C6 1.384(6) . ?
C4 C5 1.508(7) . ?
C6 C7 1.402(6) . ?
C7 C8 1.440(6) . ?
C9 C2 1.492(6) 2 ?
C10 C11 1.515(6) . ?
C12 C13 1.541(7) . ?
N5 C14 1.148(6) . ?
C14 S1 1.613(6) . ?
Zn2 N6 1.948(5) . ?
Zn2 N3 2.013(4) . ?
Zn2 O3 2.028(3) 2_655 ?
Zn2 O3 2.081(3) . ?
Zn2 N4 2.183(4) . ?
Zn2 Zn2 3.0891(13) 2_655 ?
N3 C28 1.277(5) . ?
N3 C30 1.473(5) . ?
N4 C29 1.477(5) . ?
N4 C32 1.479(6) . ?
N4 C31 1.483(5) . ?
O3 C21 1.328(5) . ?
O3 Zn2 2.028(3) 2_655 ?
O4 C29 1.423(5) . ?
O4 C33 1.430(6) . ?
C21 C27 1.420(6) . ?
C21 C22 1.424(6) . ?
C22 C23 1.369(6) . ?
C22 C29 1.504(6) 2_655 ?
C23 C24 1.405(6) . ?
C24 C26 1.376(6) . ?
C24 C25 1.499(6) . ?
C26 C27 1.411(6) . ?
C27 C28 1.437(6) . ?
C29 C22 1.504(6) 2_655 ?
C30 C31 1.498(6) . ?
C32 C33 1.513(6) . ?
N6 C34 1.103(7) . ?
C34 S2 1.627(7) . ?

loop_
_geom_torsion_atom_site_label_1
_geom_torsion_atom_site_label_2
_geom_torsion_atom_site_label_3
_geom_torsion_atom_site_label_4
_geom_torsion
_geom_torsion_site_symmetry_1
_geom_torsion_site_symmetry_2
_geom_torsion_site_symmetry_3
_geom_torsion_site_symmetry_4
_geom_torsion_publ_flag
N5 Zn1 O1 C1 106.4(4) . . . . ?
N1 Zn1 O1 C1 -13.0(4) . . . . ?
O1 Zn1 O1 C1 -134.1(3) 2 . . . ?
N2 Zn1 O1 C1 -76.7(5) . . . . ?
Zn1 Zn1 O1 C1 -151.7(4) 2 . . . ?
N5 Zn1 O1 Zn1 -101.89(18) . . . 2 ?
N1 Zn1 O1 Zn1 138.68(16) . . . 2 ?
O1 Zn1 O1 Zn1 17.61(18) 2 . . 2 ?
N2 Zn1 O1 Zn1 75.0(4) . . . 2 ?
N5 Zn1 N1 C8 -87.0(5) . . . . ?
O1 Zn1 N1 C8 88.8(5) 2 . . . ?
O1 Zn1 N1 C8 11.5(4) . . . . ?
N2 Zn1 N1 C8 173.3(5) . . . . ?
Zn1 Zn1 N1 C8 40.6(5) 2 . . . ?
N5 Zn1 N1 C10 92.4(4) . . . . ?
O1 Zn1 N1 C10 -91.9(3) 2 . . . ?
O1 Zn1 N1 C10 -169.1(3) . . . . ?
N2 Zn1 N1 C10 -7.3(3) . . . . ?
Zn1 Zn1 N1 C10 -140.0(3) 2 . . . ?
N5 Zn1 N2 C9 98.9(3) . . . . ?
N1 Zn1 N2 C9 -142.6(3) . . . . ?
O1 Zn1 N2 C9 -21.9(3) 2 . . . ?
O1 Zn1 N2 C9 -77.9(5) . . . . ?
Zn1 Zn1 N2 C9 -21.8(4) 2 . . . ?
N5 Zn1 N2 C11 -138.9(3) . . . . ?
N1 Zn1 N2 C11 -20.4(3) . . . . ?
O1 Zn1 N2 C11 100.3(3) 2 . . . ?
O1 Zn1 N2 C11 44.3(5) . . . . ?
Zn1 Zn1 N2 C11 100.4(3) 2 . . . ?
N5 Zn1 N2 C12 -16.1(4) . . . . ?
N1 Zn1 N2 C12 102.5(4) . . . . ?
O1 Zn1 N2 C12 -136.9(4) 2 . . . ?
O1 Zn1 N2 C12 167.1(3) . . . . ?
Zn1 Zn1 N2 C12 -136.8(3) 2 . . . ?
Zn1 O1 C1 C2 42.2(6) 2 . . . ?
Zn1 O1 C1 C2 -173.8(3) . . . . ?
Zn1 O1 C1 C7 -136.8(4) 2 . . . ?
Zn1 O1 C1 C7 7.3(6) . . . . ?
O1 C1 C2 C3 175.2(4) . . . . ?
C7 C1 C2 C3 -5.8(7) . . . . ?
O1 C1 C2 C9 2.0(7) . . . 2 ?
C7 C1 C2 C9 -179.1(5) . . . 2 ?
C1 C2 C3 C4 3.2(8) . . . . ?
C9 C2 C3 C4 176.2(5) 2 . . . ?
C2 C3 C4 C6 0.8(8) . . . . ?
C2 C3 C4 C5 -179.8(5) . . . . ?
C3 C4 C6 C7 -2.1(8) . . . . ?
C5 C4 C6 C7 178.5(5) . . . . ?
C4 C6 C7 C1 -0.5(8) . . . . ?
C4 C6 C7 C8 177.8(5) . . . . ?
O1 C1 C7 C6 -176.6(4) . . . . ?
C2 C1 C7 C6 4.4(7) . . . . ?
O1 C1 C7 C8 5.4(8) . . . . ?
C2 C1 C7 C8 -173.6(5) . . . . ?
C10 N1 C8 C7 175.9(5) . . . . ?
Zn1 N1 C8 C7 -4.7(8) . . . . ?
C6 C7 C8 N1 174.9(5) . . . . ?
C1 C7 C8 N1 -7.1(9) . . . . ?
C13 O2 C9 N2 37.4(5) . . . . ?
C13 O2 C9 C2 163.8(4) . . . 2 ?
C11 N2 C9 O2 72.1(4) . . . . ?
C12 N2 C9 O2 -45.2(4) . . . . ?
Zn1 N2 C9 O2 -171.3(3) . . . . ?
C11 N2 C9 C2 -51.8(5) . . . 2 ?
C12 N2 C9 C2 -169.1(4) . . . 2 ?
Zn1 N2 C9 C2 64.8(5) . . . 2 ?
C8 N1 C10 C11 -147.0(5) . . . . ?
Zn1 N1 C10 C11 33.5(5) . . . . ?
C9 N2 C11 C10 163.6(4) . . . . ?
C12 N2 C11 C10 -84.4(5) . . . . ?
Zn1 N2 C11 C10 44.2(4) . . . . ?
N1 C10 C11 N2 -52.4(5) . . . . ?
C9 N2 C12 C13 34.6(5) . . . . ?
C11 N2 C12 C13 -85.6(5) . . . . ?
Zn1 N2 C12 C13 154.2(3) . . . . ?
C9 O2 C13 C12 -14.4(6) . . . . ?
N2 C12 C13 O2 -13.4(6) . . . . ?
N1 Zn1 N5 C14 9.8(16) . . . . ?
O1 Zn1 N5 C14 -166.0(15) 2 . . . ?
O1 Zn1 N5 C14 -83.1(15) . . . . ?
N2 Zn1 N5 C14 98.0(15) . . . . ?
Zn1 Zn1 N5 C14 -124.1(15) 2 . . . ?
Zn1 N5 C14 S1 -85(26) . . . . ?
N6 Zn2 N3 C28 -90.1(4) . . . . ?
O3 Zn2 N3 C28 89.2(4) 2_655 . . . ?
O3 Zn2 N3 C28 12.3(4) . . . . ?
N4 Zn2 N3 C28 174.1(4) . . . . ?
Zn2 Zn2 N3 C28 40.7(4) 2_655 . . . ?
N6 Zn2 N3 C30 89.6(3) . . . . ?
O3 Zn2 N3 C30 -91.1(3) 2_655 . . . ?
O3 Zn2 N3 C30 -168.0(3) . . . . ?
N4 Zn2 N3 C30 -6.1(3) . . . . ?
Zn2 Zn2 N3 C30 -139.6(3) 2_655 . . . ?
N6 Zn2 N4 C29 89.3(3) . . . . ?
N3 Zn2 N4 C29 -144.8(3) . . . . ?
O3 Zn2 N4 C29 -23.4(3) 2_655 . . . ?
O3 Zn2 N4 C29 -81.7(5) . . . . ?
Zn2 Zn2 N4 C29 -23.6(3) 2_655 . . . ?
N6 Zn2 N4 C32 -24.6(4) . . . . ?
N3 Zn2 N4 C32 101.3(4) . . . . ?
O3 Zn2 N4 C32 -137.3(3) 2_655 . . . ?
O3 Zn2 N4 C32 164.4(3) . . . . ?
Zn2 Zn2 N4 C32 -137.4(3) 2_655 . . . ?
N6 Zn2 N4 C31 -148.9(3) . . . . ?
N3 Zn2 N4 C31 -22.9(3) . . . . ?
O3 Zn2 N4 C31 98.4(3) 2_655 . . . ?
O3 Zn2 N4 C31 40.1(5) . . . . ?
Zn2 Zn2 N4 C31 98.3(2) 2_655 . . . ?
N6 Zn2 O3 C21 113.5(4) . . . . ?
N3 Zn2 O3 C21 -13.5(3) . . . . ?
O3 Zn2 O3 C21 -135.4(3) 2_655 . . . ?
N4 Zn2 O3 C21 -75.6(5) . . . . ?
Zn2 Zn2 O3 C21 -153.3(4) 2_655 . . . ?
N6 Zn2 O3 Zn2 -93.20(17) . . . 2_655 ?
N3 Zn2 O3 Zn2 139.87(14) . . . 2_655 ?
O3 Zn2 O3 Zn2 17.89(17) 2_655 . . 2_655 ?
N4 Zn2 O3 Zn2 77.7(4) . . . 2_655 ?
Zn2 O3 C21 C27 -140.0(4) 2_655 . . . ?
Zn2 O3 C21 C27 5.6(6) . . . . ?
Zn2 O3 C21 C22 42.6(6) 2_655 . . . ?
Zn2 O3 C21 C22 -171.7(3) . . . . ?
O3 C21 C22 C23 173.7(4) . . . . ?
C27 C21 C22 C23 -3.8(7) . . . . ?
O3 C21 C22 C29 -1.6(6) . . . 2_655 ?
C27 C21 C22 C29 -179.0(4) . . . 2_655 ?
C21 C22 C23 C24 -0.6(7) . . . . ?
C29 C22 C23 C24 174.4(5) 2_655 . . . ?
C22 C23 C24 C26 4.2(7) . . . . ?
C22 C23 C24 C25 -174.2(4) . . . . ?
C23 C24 C26 C27 -3.3(7) . . . . ?
C25 C24 C26 C27 175.0(4) . . . . ?
C24 C26 C27 C21 -1.0(7) . . . . ?
C24 C26 C27 C28 177.2(5) . . . . ?
O3 C21 C27 C26 -172.8(4) . . . . ?
C22 C21 C27 C26 4.5(6) . . . . ?
O3 C21 C27 C28 9.2(7) . . . . ?
C22 C21 C27 C28 -173.5(4) . . . . ?
C30 N3 C28 C27 176.7(4) . . . . ?
Zn2 N3 C28 C27 -3.6(7) . . . . ?
C26 C27 C28 N3 171.3(4) . . . . ?
C21 C27 C28 N3 -10.7(8) . . . . ?
C33 O4 C29 N4 39.0(5) . . . . ?
C33 O4 C29 C22 167.6(4) . . . 2_655 ?
C32 N4 C29 O4 -44.1(4) . . . . ?
C31 N4 C29 O4 75.2(4) . . . . ?
Zn2 N4 C29 O4 -170.8(3) . . . . ?
C32 N4 C29 C22 -168.2(4) . . . 2_655 ?
C31 N4 C29 C22 -48.9(6) . . . 2_655 ?
Zn2 N4 C29 C22 65.0(5) . . . 2_655 ?
C28 N3 C30 C31 -145.7(4) . . . . ?
Zn2 N3 C30 C31 34.5(5) . . . . ?
C29 N4 C31 C30 165.0(4) . . . . ?
C32 N4 C31 C30 -82.1(5) . . . . ?
Zn2 N4 C31 C30 48.0(4) . . . . ?
N3 C30 C31 N4 -56.5(5) . . . . ?
C29 N4 C32 C33 31.7(5) . . . . ?
C31 N4 C32 C33 -90.2(5) . . . . ?
Zn2 N4 C32 C33 149.7(4) . . . . ?
C29 O4 C33 C32 -17.7(6) . . . . ?
N4 C32 C33 O4 -9.7(6) . . . . ?
N3 Zn2 N6 C34 -112(2) . . . . ?
O3 Zn2 N6 C34 69(2) 2_655 . . . ?
O3 Zn2 N6 C34 152(2) . . . . ?
N4 Zn2 N6 C34 -25(2) . . . . ?
Zn2 Zn2 N6 C34 111(2) 2_655 . . . ?
Zn2 N6 C34 S2 -93(11) . . . . ?
